data_7132735
loop_
_publ_author_name
'J&#xf6;rges, Mike'
'Gremillion, Alexander J.'
'Knyszek, Daniel'
'Kelley, Steven P.'
'Walensky, Justin R.'
'Gessner, Viktoria H.'

_publ_section_title
;
 From a mercury(II) bis(yldiide) complex to actinide yldiides.
;
_journal_issue 23
_journal_name_full 'Chemical communications (Cambridge, England)'
_journal_page_first 3190
_journal_page_last 3193
_journal_paper_doi 10.1039/d3cc05553a
_journal_volume 60
_journal_year 2024
_chemical_formula_moiety 'C62 H50 Hg P4 S2, C4 H8 O'
_chemical_formula_sum 'C66 H58 Hg O P4 S2'
_chemical_formula_weight 1255.71
_space_group_crystal_system monoclinic
_space_group_IT_number 15
_space_group_name_Hall '-C 2yc'
_space_group_name_H-M_alt 'C 1 2/c 1'
_atom_sites_solution_hydrogens geom
_atom_sites_solution_primary dual
_atom_sites_solution_secondary difmap
_audit_creation_date 2022-11-03
_audit_creation_method
;
Olex2 1.2
(compiled 2018.05.29 svn.r3508 for OlexSys, GUI svn.r5506)
;
_audit_update_record
;
2023-11-10 deposited with the CCDC.	2024-02-20 downloaded from the CCDC.
;
_cell_angle_alpha 90
_cell_angle_beta 122.893(5)
_cell_angle_gamma 90
_cell_formula_units_Z 4
_cell_length_a 24.571(5)
_cell_length_b 14.090(3)
_cell_length_c 20.038(4)
_cell_measurement_reflns_used 9907
_cell_measurement_temperature 173.0
_cell_measurement_theta_max 26.40
_cell_measurement_theta_min 2.41
_cell_volume 5825(2)
_computing_molecular_graphics 'Olex2 (Dolomanov et al., 2009)'
_computing_publication_material 'Olex2 (Dolomanov et al., 2009)'
_computing_structure_refinement 'ShelXL (Sheldrick, 2015)'
_computing_structure_solution 'ShelXT (Sheldrick, 2015)'
_diffrn_ambient_temperature 173.0
_diffrn_measured_fraction_theta_full 0.999
_diffrn_measured_fraction_theta_max 0.989
_diffrn_measurement_device_type 'Bruker D8 Venture P2'
_diffrn_measurement_method '\f and \w scans'
_diffrn_radiation_type MoK\a
_diffrn_radiation_wavelength 0.71073
_diffrn_reflns_av_R_equivalents 0.1259
_diffrn_reflns_av_unetI/netI 0.0621
_diffrn_reflns_Laue_measured_fraction_full 0.999
_diffrn_reflns_Laue_measured_fraction_max 0.989
_diffrn_reflns_limit_h_max 30
_diffrn_reflns_limit_h_min -30
_diffrn_reflns_limit_k_max 17
_diffrn_reflns_limit_k_min -17
_diffrn_reflns_limit_l_max 24
_diffrn_reflns_limit_l_min -24
_diffrn_reflns_number 57926
_diffrn_reflns_point_group_measured_fraction_full 0.999
_diffrn_reflns_point_group_measured_fraction_max 0.989
_diffrn_reflns_theta_full 25.242
_diffrn_reflns_theta_max 26.424
_diffrn_reflns_theta_min 1.974
_diffrn_standards_number 0
_exptl_absorpt_coefficient_mu 2.866
_exptl_absorpt_correction_T_max 0.7454
_exptl_absorpt_correction_T_min 0.5520
_exptl_absorpt_correction_type multi-scan
_exptl_absorpt_process_details 'Bruker AXScale'
_exptl_crystal_colour colourless
_exptl_crystal_density_diffrn 1.432
_exptl_crystal_description block
_exptl_crystal_F_000 2536
_exptl_crystal_size_max 0.08
_exptl_crystal_size_mid 0.04
_exptl_crystal_size_min 0.02
_refine_diff_density_max 5.085
_refine_diff_density_min -3.237
_refine_diff_density_rms 0.229
_refine_ls_extinction_method none
_refine_ls_goodness_of_fit_ref 1.183
_refine_ls_hydrogen_treatment constr
_refine_ls_matrix_type full
_refine_ls_number_parameters 335
_refine_ls_number_reflns 5923
_refine_ls_number_restraints 0
_refine_ls_restrained_S_all 1.183
_refine_ls_R_factor_all 0.1190
_refine_ls_R_factor_gt 0.0923
_refine_ls_shift/su_max 0.000
_refine_ls_shift/su_mean 0.000
_refine_ls_structure_factor_coef Fsqd
_refine_ls_weighting_details 'w=1/[\s^2^(Fo^2^)+(0.0764P)^2^+303.5480P] where P=(Fo^2^+2Fc^2^)/3'
_refine_ls_weighting_scheme calc
_refine_ls_wR_factor_gt 0.2182
_refine_ls_wR_factor_ref 0.2381
_reflns_Friedel_coverage 0.000
_reflns_number_gt 4803
_reflns_number_total 5923
_reflns_threshold_expression 'I > 2\s(I)'
_cod_data_source_file d3cc05553a2.cif
_cod_data_source_block s1
_cod_depositor_comments 'Adding full bibliography for 7132735--7132739.cif.'
_cod_original_cell_volume 5824.8(19)
_cod_database_code 7132735
_shelx_shelxl_version_number 2017/1
_shelx_space_group_comment
;
The symmetry employed for this shelxl refinement is uniquely defined
by the following loop, which should always be used as a source of
symmetry information in preference to the above space-group names.
They are only intended as comments.
;
_shelx_estimated_absorpt_t_max 0.945
_shelx_estimated_absorpt_t_min 0.803
_olex2_refinement_description
;
1.a Secondary CH2 refined with riding coordinates:
 C1S(H1SA,H1SB), C2S(H2SA,H2SB)
1.b Aromatic/amide H refined with riding coordinates:
 C3(H3), C4(H4), C5(H5), C6(H6), C7(H7), C9(H9), C10(H10), C11(H11), C12(H12),
 C13(H13), C15(H15), C16(H16), C17(H17), C18(H18), C19(H19), C21(H21), C22(H22),
  C23(H23), C24(H24), C25(H25), C27(H27), C28(H28), C29(H29), C30(H30), C31(H31)
;
_olex2_submission_special_instructions 'No special instructions were received'

loop_
_space_group_symop_operation_xyz
'x, y, z'
'-x, y, -z+1/2'
'x+1/2, y+1/2, z'
'-x+1/2, y+1/2, -z+1/2'
'-x, -y, -z'
'x, -y, z-1/2'
'-x+1/2, -y+1/2, -z'
'x+1/2, -y+1/2, z-1/2'

loop_
_atom_site_label
_atom_site_type_symbol
_atom_site_fract_x
_atom_site_fract_y
_atom_site_fract_z
_atom_site_U_iso_or_equiv
_atom_site_adp_type
_atom_site_occupancy
_atom_site_site_symmetry_order
_atom_site_calc_flag
_atom_site_refinement_flags_posn
_atom_site_refinement_flags_adp
_atom_site_refinement_flags_occupancy
_atom_site_disorder_assembly
_atom_site_disorder_group
Hg1 Hg 0.500000 0.26663(5) 0.750000 0.0320(2) Uani 1 2 d S T P . .
S1 S 0.72395(14) 0.2777(3) 0.81382(19) 0.0357(7) Uani 1 1 d . . . . .
P1 P 0.63784(14) 0.3383(2) 0.77132(19) 0.0300(7) Uani 1 1 d . . . . .
P2 P 0.56961(15) 0.1709(2) 0.6681(2) 0.0305(7) Uani 1 1 d . . . . .
O1S O 0.500000 -0.3259(16) 0.750000 0.121(10) Uani 1 2 d S T P . .
C1 C 0.5699(6) 0.2645(8) 0.7206(6) 0.026(2) Uani 1 1 d . . . . .
C1S C 0.5504(11) -0.2724(18) 0.7603(15) 0.092(7) Uani 1 1 d . . . . .
H1SA H 0.558870 -0.286305 0.718300 0.110 Uiso 1 1 calc R . . . .
H1SB H 0.590329 -0.285189 0.812771 0.110 Uiso 1 1 calc R . . . .
C2 C 0.6359(6) 0.3965(9) 0.8521(8) 0.034(3) Uani 1 1 d . . . . .
C2S C 0.5292(13) -0.171(2) 0.755(2) 0.134(12) Uani 1 1 d . . . . .
H2SA H 0.560696 -0.136679 0.804373 0.161 Uiso 1 1 calc R . . . .
H2SB H 0.527072 -0.138989 0.709721 0.161 Uiso 1 1 calc R . . . .
C3 C 0.6791(7) 0.3662(11) 0.9313(9) 0.044(3) Uani 1 1 d . . . . .
H3 H 0.709188 0.316464 0.943102 0.053 Uiso 1 1 calc R . . . .
C4 C 0.6766(8) 0.4111(12) 0.9920(10) 0.053(4) Uani 1 1 d . . . . .
H4 H 0.705143 0.391199 1.045481 0.064 Uiso 1 1 calc R . . . .
C5 C 0.6336(8) 0.4833(12) 0.9754(10) 0.055(4) Uani 1 1 d . . . . .
H5 H 0.633450 0.513615 1.017675 0.066 Uiso 1 1 calc R . . . .
C6 C 0.5907(8) 0.5125(13) 0.8987(11) 0.057(4) Uani 1 1 d . . . . .
H6 H 0.560269 0.561268 0.887585 0.068 Uiso 1 1 calc R . . . .
C7 C 0.5925(7) 0.4698(11) 0.8375(9) 0.044(3) Uani 1 1 d . . . . .
H7 H 0.563497 0.490947 0.784471 0.052 Uiso 1 1 calc R . . . .
C8 C 0.6277(6) 0.4400(9) 0.7102(7) 0.032(3) Uani 1 1 d . . . . .
C9 C 0.5675(6) 0.4655(10) 0.6426(8) 0.040(3) Uani 1 1 d . . . . .
H9 H 0.531299 0.424867 0.625075 0.048 Uiso 1 1 calc R . . . .
C10 C 0.5595(7) 0.5482(10) 0.6008(8) 0.044(3) Uani 1 1 d . . . . .
H10 H 0.518070 0.563323 0.555480 0.052 Uiso 1 1 calc R . . . .
C11 C 0.6107(8) 0.6085(12) 0.6239(9) 0.055(4) Uani 1 1 d . . . . .
H11 H 0.604687 0.666022 0.595984 0.066 Uiso 1 1 calc R . . . .
C12 C 0.6706(9) 0.5841(14) 0.6880(10) 0.067(5) Uani 1 1 d . . . . .
H12 H 0.706713 0.623979 0.703023 0.080 Uiso 1 1 calc R . . . .
C13 C 0.6795(7) 0.5023(11) 0.7314(9) 0.047(4) Uani 1 1 d . . . . .
H13 H 0.721298 0.487988 0.776370 0.057 Uiso 1 1 calc R . . . .
C14 C 0.5995(7) 0.1964(10) 0.6031(8) 0.041(3) Uani 1 1 d . . . . .
C15 C 0.5599(9) 0.2397(11) 0.5305(10) 0.053(4) Uani 1 1 d . . . . .
H15 H 0.516249 0.253247 0.512987 0.064 Uiso 1 1 calc R . . . .
C16 C 0.5821(10) 0.2639(13) 0.4829(11) 0.064(5) Uani 1 1 d . . . . .
H16 H 0.553276 0.291206 0.432102 0.077 Uiso 1 1 calc R . . . .
C17 C 0.6465(10) 0.2484(13) 0.5087(12) 0.067(5) Uani 1 1 d . . . . .
H17 H 0.662324 0.267705 0.476902 0.080 Uiso 1 1 calc R . . . .
C18 C 0.6875(8) 0.2044(13) 0.5816(11) 0.061(5) Uani 1 1 d . . . . .
H18 H 0.731177 0.190875 0.598861 0.074 Uiso 1 1 calc R . . . .
C19 C 0.6642(7) 0.1801(12) 0.6293(9) 0.046(4) Uani 1 1 d . . . . .
H19 H 0.692671 0.152215 0.679953 0.055 Uiso 1 1 calc R . . . .
C20 C 0.6158(6) 0.0673(8) 0.7250(8) 0.033(3) Uani 1 1 d . . . . .
C21 C 0.6320(7) -0.0062(11) 0.6929(10) 0.049(4) Uani 1 1 d . . . . .
H21 H 0.617419 -0.004559 0.638228 0.059 Uiso 1 1 calc R . . . .
C22 C 0.6696(9) -0.0827(10) 0.7398(14) 0.066(6) Uani 1 1 d . . . . .
H22 H 0.680371 -0.132686 0.717096 0.079 Uiso 1 1 calc R . . . .
C23 C 0.6910(9) -0.0853(16) 0.8190(14) 0.077(6) Uani 1 1 d . . . . .
H23 H 0.716943 -0.136898 0.851021 0.093 Uiso 1 1 calc R . . . .
C24 C 0.6754(8) -0.0154(14) 0.8518(13) 0.072(6) Uani 1 1 d . . . . .
H24 H 0.689276 -0.018649 0.906194 0.086 Uiso 1 1 calc R . . . .
C25 C 0.6385(6) 0.0626(12) 0.8048(10) 0.049(4) Uani 1 1 d . . . . .
H25 H 0.629125 0.112892 0.828606 0.059 Uiso 1 1 calc R . . . .
C26 C 0.4861(6) 0.1285(9) 0.6006(8) 0.035(3) Uani 1 1 d . . . . .
C27 C 0.4363(6) 0.1961(10) 0.5606(7) 0.034(3) Uani 1 1 d . . . . .
H27 H 0.445720 0.261742 0.571405 0.041 Uiso 1 1 calc R . . . .
C28 C 0.3730(7) 0.1667(11) 0.5050(8) 0.044(3) Uani 1 1 d . . . . .
H28 H 0.339381 0.212135 0.477556 0.053 Uiso 1 1 calc R . . . .
C29 C 0.3599(7) 0.0718(12) 0.4903(9) 0.050(4) Uani 1 1 d . . . . .
H29 H 0.317071 0.051782 0.451478 0.060 Uiso 1 1 calc R . . . .
C30 C 0.4082(7) 0.0044(11) 0.5312(9) 0.049(4) Uani 1 1 d . . . . .
H30 H 0.398132 -0.061256 0.521778 0.059 Uiso 1 1 calc R . . . .
C31 C 0.4713(7) 0.0335(10) 0.5860(9) 0.044(3) Uani 1 1 d . . . . .
H31 H 0.504553 -0.012533 0.613551 0.053 Uiso 1 1 calc R . . . .

loop_
_atom_site_aniso_label
_atom_site_aniso_U_11
_atom_site_aniso_U_22
_atom_site_aniso_U_33
_atom_site_aniso_U_23
_atom_site_aniso_U_13
_atom_site_aniso_U_12
Hg1 0.0217(3) 0.0362(4) 0.0392(4) 0.000 0.0173(3) 0.000
S1 0.0182(13) 0.050(2) 0.0358(16) -0.0014(14) 0.0129(12) 0.0019(13)
P1 0.0235(14) 0.0313(18) 0.0363(17) -0.0015(13) 0.0170(13) 0.0000(12)
P2 0.0270(15) 0.0276(17) 0.0386(17) -0.0010(13) 0.0190(14) 0.0010(12)
O1S 0.061(13) 0.056(14) 0.20(3) 0.000 0.037(16) 0.000
C1 0.032(6) 0.022(6) 0.024(5) -0.001(5) 0.016(5) -0.012(5)
C1S 0.067(13) 0.098(18) 0.092(16) -0.014(13) 0.031(12) 0.017(13)
C2 0.029(6) 0.037(7) 0.044(7) -0.009(6) 0.024(6) -0.016(5)
C2S 0.10(2) 0.09(2) 0.21(3) 0.03(2) 0.08(2) -0.012(15)
C3 0.039(7) 0.048(9) 0.049(8) -0.006(7) 0.025(7) -0.004(6)
C4 0.059(10) 0.057(10) 0.050(9) -0.004(8) 0.034(8) -0.010(8)
C5 0.070(11) 0.050(10) 0.064(11) -0.017(8) 0.049(10) -0.014(8)
C6 0.057(10) 0.059(11) 0.073(11) -0.008(9) 0.047(9) 0.002(8)
C7 0.037(7) 0.044(9) 0.047(8) -0.004(6) 0.021(7) 0.004(6)
C8 0.035(7) 0.024(7) 0.037(7) -0.005(5) 0.019(6) -0.004(5)
C9 0.031(7) 0.046(9) 0.042(7) -0.004(6) 0.020(6) -0.003(6)
C10 0.045(8) 0.037(8) 0.042(8) 0.010(6) 0.020(7) 0.000(6)
C11 0.065(10) 0.056(10) 0.049(9) 0.011(7) 0.034(8) -0.005(8)
C12 0.061(11) 0.072(13) 0.059(10) 0.013(9) 0.027(9) -0.026(9)
C13 0.042(8) 0.044(9) 0.053(9) 0.010(7) 0.024(7) -0.007(6)
C14 0.043(7) 0.034(7) 0.049(8) -0.003(6) 0.027(7) -0.007(6)
C15 0.063(10) 0.042(9) 0.067(10) 0.006(7) 0.043(9) 0.009(7)
C16 0.092(14) 0.055(10) 0.068(11) 0.016(9) 0.059(11) 0.012(10)
C17 0.092(14) 0.061(13) 0.081(13) -0.011(9) 0.068(12) -0.028(10)
C18 0.055(10) 0.076(13) 0.079(12) -0.029(10) 0.053(10) -0.029(9)
C19 0.041(8) 0.058(10) 0.046(8) -0.019(7) 0.028(7) -0.017(7)
C20 0.029(6) 0.017(6) 0.056(8) 0.004(5) 0.024(6) 0.003(5)
C21 0.045(8) 0.041(9) 0.075(10) -0.003(7) 0.042(8) 0.005(7)
C22 0.064(10) 0.018(7) 0.147(19) -0.002(9) 0.077(13) 0.007(7)
C23 0.047(10) 0.069(14) 0.099(16) 0.027(12) 0.030(11) 0.017(9)
C24 0.050(10) 0.060(12) 0.086(13) 0.030(10) 0.025(10) 0.007(9)
C25 0.026(6) 0.050(9) 0.061(10) -0.006(7) 0.016(7) 0.003(6)
C26 0.028(6) 0.033(7) 0.043(7) -0.001(6) 0.018(6) 0.000(5)
C27 0.028(6) 0.032(7) 0.037(7) 0.001(5) 0.013(5) -0.001(5)
C28 0.032(7) 0.043(9) 0.042(8) -0.009(6) 0.009(6) 0.004(6)
C29 0.037(8) 0.058(10) 0.039(8) -0.013(7) 0.010(6) -0.003(7)
C30 0.050(9) 0.036(8) 0.056(9) -0.008(7) 0.025(8) -0.008(7)
C31 0.035(7) 0.037(8) 0.052(8) -0.004(6) 0.019(7) -0.002(6)

loop_
_atom_type_symbol
_atom_type_description
_atom_type_scat_dispersion_real
_atom_type_scat_dispersion_imag
_atom_type_scat_source
C C 0.0033 0.0016 'International Tables Vol C Tables 4.2.6.8 and 6.1.1.4'
H H 0.0000 0.0000 'International Tables Vol C Tables 4.2.6.8 and 6.1.1.4'
O O 0.0106 0.0060 'International Tables Vol C Tables 4.2.6.8 and 6.1.1.4'
P P 0.1023 0.0942 'International Tables Vol C Tables 4.2.6.8 and 6.1.1.4'
S S 0.1246 0.1234 'International Tables Vol C Tables 4.2.6.8 and 6.1.1.4'
Hg Hg -2.3894 9.2266 'International Tables Vol C Tables 4.2.6.8 and 6.1.1.4'

loop_
_geom_angle_atom_site_label_1
_geom_angle_atom_site_label_2
_geom_angle_atom_site_label_3
_geom_angle
_geom_angle_site_symmetry_1
_geom_angle_site_symmetry_3
_geom_angle_publ_flag
C1 Hg1 C1 178.3(7) . 2_656 ?
C1 P1 S1 116.7(5) . . ?
C1 P1 C2 107.7(5) . . ?
C1 P1 C8 109.9(6) . . ?
C2 P1 S1 110.1(4) . . ?
C8 P1 S1 110.6(4) . . ?
C8 P1 C2 100.6(6) . . ?
C1 P2 C14 114.9(6) . . ?
C1 P2 C20 116.6(6) . . ?
C1 P2 C26 109.7(6) . . ?
C20 P2 C14 104.3(6) . . ?
C20 P2 C26 105.5(6) . . ?
C26 P2 C14 104.9(6) . . ?
C1S O1S C1S 113(2) 2_656 . ?
P1 C1 Hg1 119.8(6) . . ?
P2 C1 Hg1 117.5(6) . . ?
P2 C1 P1 120.5(7) . . ?
O1S C1S H1SA 110.7 . . ?
O1S C1S H1SB 110.7 . . ?
O1S C1S C2S 105.2(19) . . ?
H1SA C1S H1SB 108.8 . . ?
C2S C1S H1SA 110.7 . . ?
C2S C1S H1SB 110.7 . . ?
C3 C2 P1 119.4(11) . . ?
C7 C2 P1 121.8(11) . . ?
C7 C2 C3 118.8(12) . . ?
C1S C2S H2SA 110.0 . . ?
C1S C2S H2SB 110.0 . . ?
C2S C2S C1S 108.2(14) 2_656 . ?
C2S C2S H2SA 110.0 2_656 . ?
C2S C2S H2SB 110.0 2_656 . ?
H2SA C2S H2SB 108.4 . . ?
C2 C3 H3 120.8 . . ?
C4 C3 C2 118.5(14) . . ?
C4 C3 H3 120.8 . . ?
C3 C4 H4 119.5 . . ?
C5 C4 C3 121.1(16) . . ?
C5 C4 H4 119.5 . . ?
C4 C5 H5 119.5 . . ?
C4 C5 C6 121.0(15) . . ?
C6 C5 H5 119.5 . . ?
C5 C6 H6 120.4 . . ?
C5 C6 C7 119.2(15) . . ?
C7 C6 H6 120.4 . . ?
C2 C7 H7 119.3 . . ?
C6 C7 C2 121.4(14) . . ?
C6 C7 H7 119.3 . . ?
C9 C8 P1 122.7(10) . . ?
C9 C8 C13 116.0(12) . . ?
C13 C8 P1 121.2(10) . . ?
C8 C9 H9 119.1 . . ?
C10 C9 C8 121.8(13) . . ?
C10 C9 H9 119.1 . . ?
C9 C10 H10 119.5 . . ?
C11 C10 C9 120.9(14) . . ?
C11 C10 H10 119.5 . . ?
C10 C11 H11 120.6 . . ?
C12 C11 C10 118.8(15) . . ?
C12 C11 H11 120.6 . . ?
C11 C12 H12 119.4 . . ?
C11 C12 C13 121.2(15) . . ?
C13 C12 H12 119.4 . . ?
C8 C13 H13 119.3 . . ?
C12 C13 C8 121.3(14) . . ?
C12 C13 H13 119.3 . . ?
C15 C14 P2 120.6(12) . . ?
C15 C14 C19 118.4(14) . . ?
C19 C14 P2 120.8(11) . . ?
C14 C15 H15 119.2 . . ?
C16 C15 C14 121.7(17) . . ?
C16 C15 H15 119.2 . . ?
C15 C16 H16 119.9 . . ?
C15 C16 C17 120.2(18) . . ?
C17 C16 H16 119.9 . . ?
C16 C17 H17 120.3 . . ?
C16 C17 C18 119.4(15) . . ?
C18 C17 H17 120.3 . . ?
C17 C18 H18 120.2 . . ?
C17 C18 C19 119.6(16) . . ?
C19 C18 H18 120.2 . . ?
C14 C19 H19 119.7 . . ?
C18 C19 C14 120.6(16) . . ?
C18 C19 H19 119.7 . . ?
C21 C20 P2 123.2(12) . . ?
C25 C20 P2 119.1(10) . . ?
C25 C20 C21 117.6(13) . . ?
C20 C21 H21 119.5 . . ?
C20 C21 C22 121.1(16) . . ?
C22 C21 H21 119.5 . . ?
C21 C22 H22 120.2 . . ?
C23 C22 C21 119.6(16) . . ?
C23 C22 H22 120.2 . . ?
C22 C23 H23 119.6 . . ?
C24 C23 C22 120.8(18) . . ?
C24 C23 H23 119.6 . . ?
C23 C24 H24 120.2 . . ?
C23 C24 C25 120(2) . . ?
C25 C24 H24 120.2 . . ?
C20 C25 C24 121.4(16) . . ?
C20 C25 H25 119.3 . . ?
C24 C25 H25 119.3 . . ?
C27 C26 P2 118.5(10) . . ?
C31 C26 P2 122.1(10) . . ?
C31 C26 C27 119.3(12) . . ?
C26 C27 H27 120.0 . . ?
C28 C27 C26 120.0(13) . . ?
C28 C27 H27 120.0 . . ?
C27 C28 H28 120.3 . . ?
C29 C28 C27 119.5(13) . . ?
C29 C28 H28 120.3 . . ?
C28 C29 H29 119.5 . . ?
C28 C29 C30 121.0(13) . . ?
C30 C29 H29 119.5 . . ?
C29 C30 H30 120.2 . . ?
C29 C30 C31 119.7(14) . . ?
C31 C30 H30 120.2 . . ?
C26 C31 C30 120.5(14) . . ?
C26 C31 H31 119.8 . . ?
C30 C31 H31 119.8 . . ?

loop_
_geom_bond_atom_site_label_1
_geom_bond_atom_site_label_2
_geom_bond_distance
_geom_bond_site_symmetry_2
_geom_bond_publ_flag
Hg1 C1 2.096(11) . ?
Hg1 C1 2.096(11) 2_656 ?
S1 P1 1.994(4) . ?
P1 C1 1.750(11) . ?
P1 C2 1.839(13) . ?
P1 C8 1.812(13) . ?
P2 C1 1.684(12) . ?
P2 C14 1.844(14) . ?
P2 C20 1.819(12) . ?
P2 C26 1.840(13) . ?
O1S C1S 1.37(3) . ?
O1S C1S 1.37(3) 2_656 ?
C1S H1SA 0.9900 . ?
C1S H1SB 0.9900 . ?
C1S C2S 1.50(3) . ?
C2 C3 1.41(2) . ?
C2 C7 1.397(19) . ?
C2S C2S 1.34(5) 2_656 ?
C2S H2SA 0.9900 . ?
C2S H2SB 0.9900 . ?
C3 H3 0.9500 . ?
C3 C4 1.40(2) . ?
C4 H4 0.9500 . ?
C4 C5 1.37(2) . ?
C5 H5 0.9500 . ?
C5 C6 1.37(2) . ?
C6 H6 0.9500 . ?
C6 C7 1.39(2) . ?
C7 H7 0.9500 . ?
C8 C9 1.406(18) . ?
C8 C13 1.407(18) . ?
C9 H9 0.9500 . ?
C9 C10 1.39(2) . ?
C10 H10 0.9500 . ?
C10 C11 1.37(2) . ?
C11 H11 0.9500 . ?
C11 C12 1.37(2) . ?
C12 H12 0.9500 . ?
C12 C13 1.39(2) . ?
C13 H13 0.9500 . ?
C14 C15 1.38(2) . ?
C14 C19 1.40(2) . ?
C15 H15 0.9500 . ?
C15 C16 1.37(2) . ?
C16 H16 0.9500 . ?
C16 C17 1.39(3) . ?
C17 H17 0.9500 . ?
C17 C18 1.39(3) . ?
C18 H18 0.9500 . ?
C18 C19 1.40(2) . ?
C19 H19 0.9500 . ?
C20 C21 1.387(19) . ?
C20 C25 1.38(2) . ?
C21 H21 0.9500 . ?
C21 C22 1.40(2) . ?
C22 H22 0.9500 . ?
C22 C23 1.38(3) . ?
C23 H23 0.9500 . ?
C23 C24 1.35(3) . ?
C24 H24 0.9500 . ?
C24 C25 1.41(2) . ?
C25 H25 0.9500 . ?
C26 C27 1.408(18) . ?
C26 C31 1.38(2) . ?
C27 H27 0.9500 . ?
C27 C28 1.395(18) . ?
C28 H28 0.9500 . ?
C28 C29 1.37(2) . ?
C29 H29 0.9500 . ?
C29 C30 1.39(2) . ?
C30 H30 0.9500 . ?
C30 C31 1.39(2) . ?
C31 H31 0.9500 . ?
